data_4344116
loop_
_publ_author_name
'Jensen, E.A.'
'Corbett, J.D.'

_publ_section_title
;
 Cation substitutional chemistry in the (R7 X12 Z)-type structure for four
 lanthanum iodide examples
;
_journal_name_full 'Inorganic Chemistry'
_journal_page_first 6199
_journal_page_last 6205
_journal_volume 41
_journal_year 2002
_chemical_formula_sum 'I12 La6 Na Os'
_chemical_name_systematic 'Na La6 Os I12'
_space_group_IT_number 148
_symmetry_space_group_name_Hall '-R 3'
_symmetry_space_group_name_H-M 'R -3 :H'
_cell_angle_alpha 90
_cell_angle_beta 90
_cell_angle_gamma 120
_cell_formula_units_Z 3
_cell_length_a 16.165
_cell_length_b 16.165
_cell_length_c 11.162
_cell_volume 2525.946
_citation_journal_id_ASTM INOCAJ
_cod_data_source_file Jensen_INOCAJ_2002_299.cif
_cod_data_source_block I12La6Na1Os1
_cod_original_formula_sum 'I12 La6 Na1 Os1'
_cod_database_code 4344116

loop_
_symmetry_equiv_pos_as_xyz
x,y,z
-y,x-y,z
-x+y,-x,z
-x,-y,-z
y,-x+y,-z
x-y,x,-z
x+2/3,y+1/3,z+1/3
-y+2/3,x-y+1/3,z+1/3
-x+y+2/3,-x+1/3,z+1/3
-x+2/3,-y+1/3,-z+1/3
y+2/3,-x+y+1/3,-z+1/3
x-y+2/3,x+1/3,-z+1/3
x+1/3,y+2/3,z+2/3
-y+1/3,x-y+2/3,z+2/3
-x+y+1/3,-x+2/3,z+2/3
-x+1/3,-y+2/3,-z+2/3
y+1/3,-x+y+2/3,-z+2/3
x-y+1/3,x+2/3,-z+2/3

loop_
_atom_site_label
_atom_site_type_symbol
_atom_site_fract_x
_atom_site_fract_y
_atom_site_fract_z
_atom_site_occupancy
_atom_site_U_iso_or_equiv
Na1 Na 0 0 0.5 1 0.0
La1 La 0.95539 0.83858 0.1499 1 0.0
I1 I 0.86922 0.94953 0.334 1 0.0
I2 I 0.31272 0.079 0.0024 1 0.0
Os1 Os 0 0 0 1 0.0
